data_4338763
loop_
_publ_author_name
'Surgenor, Brian A.'
'Chalmers, Brian A.'
'Athukorala Arachchige, Kasun S.'
'Slawin, Alexandra M. Z.'
'Woollins, J. Derek'
'B\"uhl, Michael'
'Kilian, Petr'

_publ_section_title
;
 Reactivity profile of a peri-substitution-stabilized
 phosphanylidene-phosphorane: synthetic, structural, and computational
 studies.
;
_journal_issue 13
_journal_name_full 'Inorganic chemistry'
_journal_page_first 6856
_journal_page_last 6866
_journal_paper_doi 10.1021/ic500697m
_journal_volume 53
_journal_year 2014
_chemical_formula_moiety 'C40.50 H44.50 Cl1.50 Mo O4 P4'
_chemical_formula_sum 'C40.5 H44.5 Cl1.5 Mo O4 P4'
_chemical_formula_weight 868.31
_space_group_IT_number 15
_symmetry_cell_setting monoclinic
_symmetry_Int_Tables_number 15
_symmetry_space_group_name_Hall '-C 2yc'
_symmetry_space_group_name_H-M 'C 1 2/c 1'
_atom_sites_solution_hydrogens geom
_atom_sites_solution_primary direct
_atom_sites_solution_secondary difmap
_audit_creation_date 2013-08-12
_audit_creation_method 'by CrystalStructure 4.0'
_cell_angle_alpha 90.0000
_cell_angle_beta 90.793(9)
_cell_angle_gamma 90.0000
_cell_formula_units_Z 4
_cell_length_a 21.2672(2)
_cell_length_b 11.072(11)
_cell_length_c 19.143(2)
_cell_measurement_reflns_used 3161
_cell_measurement_temperature 125
_cell_measurement_theta_max 25.35
_cell_measurement_theta_min 1.92
_cell_volume 4507(5)
_computing_cell_refinement 'CrystalClear-SM Expert 2.0 r2'
_computing_data_collection 'CrystalClear-SM Expert 2.0 r2 (Rigaku, 2009)'
_computing_data_reduction 'CrystalClear-SM Expert 2.0 r2'
_computing_molecular_graphics 'CrystalStructure 4.0'
_computing_publication_material 'CrystalStructure 4.0 (Rigaku, 2010)'
_computing_structure_refinement 'SHELXL97 (Sheldrick, 2008)'
_computing_structure_solution 'Superflip (Palatinus, et al., 2007)'
_diffrn_ambient_temperature 125
_diffrn_detector_area_resol_mean 13.653
_diffrn_measured_fraction_theta_full 0.996
_diffrn_measured_fraction_theta_max 0.996
_diffrn_measurement_device_type 'Rigaku SCX mini'
_diffrn_measurement_method \w
_diffrn_radiation_type 'Mo K\a'
_diffrn_radiation_wavelength 0.71075
_diffrn_reflns_av_R_equivalents 0.1749
_diffrn_reflns_limit_h_max 25
_diffrn_reflns_limit_h_min -25
_diffrn_reflns_limit_k_max 13
_diffrn_reflns_limit_k_min -13
_diffrn_reflns_limit_l_max 22
_diffrn_reflns_limit_l_min -22
_diffrn_reflns_number 18956
_diffrn_reflns_theta_full 25.00
_diffrn_reflns_theta_max 25.00
_diffrn_standards_number 0
_exptl_absorpt_coefficient_mu 0.557
_exptl_absorpt_correction_type none
_exptl_crystal_colour red
_exptl_crystal_density_diffrn 1.280
_exptl_crystal_density_method 'not measured'
_exptl_crystal_description chunk
_exptl_crystal_F_000 1788.00
_exptl_crystal_size_max 0.161
_exptl_crystal_size_mid 0.120
_exptl_crystal_size_min 0.088
_refine_diff_density_max 2.050
_refine_diff_density_min -1.410
_refine_ls_extinction_method none
_refine_ls_goodness_of_fit_ref 1.097
_refine_ls_hydrogen_treatment constr
_refine_ls_number_parameters 258
_refine_ls_number_reflns 3962
_refine_ls_number_restraints 28
_refine_ls_R_factor_gt 0.1156
_refine_ls_shift/su_max 0.000
_refine_ls_structure_factor_coef Fsqd
_refine_ls_weighting_details 'w = 1/[\s^2^(Fo^2^)+(0.2000P)^2^+0.0000P] where P=(Fo^2^+2Fc^2^)/3'
_refine_ls_weighting_scheme calc
_refine_ls_wR_factor_ref 0.3695
_reflns_number_gt 2220
_reflns_number_total 3963
_reflns_threshold_expression F^2^>2.0\s(F^2^)
_cod_data_source_file ic500697m_si_001.cif
_cod_data_source_block 4
_cod_depositor_comments 'Adding full bibliography for 4338761--4338770.cif.'
_cod_original_formula_sum 'C40.50 H44.50 Cl1.50 Mo O4 P4'
_cod_database_code 4338763

loop_
_symmetry_equiv_pos_site_id
_symmetry_equiv_pos_as_xyz
1 +X,+Y,+Z
2 -X,+Y,1/2-Z
3 -X,-Y,-Z
4 +X,-Y,1/2+Z
5 1/2+X,1/2+Y,+Z
6 1/2-X,1/2+Y,1/2-Z
7 1/2-X,1/2-Y,-Z
8 1/2+X,1/2-Y,1/2+Z

loop_
_atom_site_label
_atom_site_type_symbol
_atom_site_fract_x
_atom_site_fract_y
_atom_site_fract_z
_atom_site_U_iso_or_equiv
_atom_site_adp_type
_atom_site_occupancy
_atom_site_symmetry_multiplicity
_atom_site_calc_flag
_atom_site_refinement_flags
Mo1 Mo 1.0000 0.46261(12) 0.2500 0.0312(5) Uani 1.0 4 d .
Cl1 Cl 0.4930(12) 0.707(3) -0.1034(11) 0.054(7) Uani 0.1250 8 d .
Cl2 Cl 0.5004(9) 0.6954(19) 0.0349(9) 0.032(5) Uani 0.1250 8 d .
Cl3 Cl 0.6152(4) 0.7128(7) -0.0312(5) 0.0654(19) Uani 0.5000 8 d .
P1 P 0.92939(13) 0.2912(3) 0.19563(14) 0.0320(7) Uani 1.0 8 d .
P9 P 0.85193(13) 0.2127(3) 0.25350(14) 0.0309(7) Uani 1.0 8 d .
O19 O 1.0525(5) 0.4945(11) 0.0963(5) 0.071(3) Uani 1.0 8 d .
O20 O 0.9024(5) 0.6617(9) 0.2066(6) 0.066(3) Uani 1.0 8 d .
C1 C 0.8726(6) 0.3526(11) 0.1311(6) 0.036(3) Uani 1.0 8 d .
C2 C 0.8873(6) 0.4243(12) 0.0737(6) 0.044(3) Uani 1.0 8 d .
C3 C 0.8394(6) 0.4631(12) 0.0238(6) 0.045(3) Uani 1.0 8 d .
C4 C 0.7800(6) 0.4239(11) 0.0300(6) 0.035(3) Uani 1.0 8 d .
C5 C 0.7640(5) 0.3542(10) 0.0879(6) 0.033(3) Uani 1.0 8 d .
C6 C 0.7010(5) 0.3197(11) 0.0903(6) 0.036(3) Uani 1.0 8 d .
C7 C 0.6812(5) 0.2445(11) 0.1455(6) 0.038(3) Uani 1.0 8 d .
C8 C 0.7252(6) 0.2079(10) 0.1956(6) 0.035(3) Uani 1.0 8 d .
C9 C 0.7871(5) 0.2407(10) 0.1926(6) 0.033(3) Uani 1.0 8 d .
C10 C 0.8090(5) 0.3154(10) 0.1382(6) 0.033(3) Uani 1.0 8 d .
C11 C 0.7202(6) 0.4416(11) -0.0126(6) 0.037(3) Uani 1.0 8 d .
C12 C 0.6679(6) 0.3731(12) 0.0259(6) 0.042(3) Uani 1.0 8 d .
C13 C 0.8315(6) 0.2810(12) 0.3378(6) 0.043(3) Uani 1.0 8 d .
C14 C 0.7830(7) 0.2073(15) 0.3784(7) 0.061(4) Uani 1.0 8 d .
C15 C 0.8110(6) 0.4099(12) 0.3257(6) 0.045(3) Uani 1.0 8 d .
C16 C 0.8653(6) 0.0486(10) 0.2671(6) 0.039(3) Uani 1.0 8 d .
C17 C 0.8720(6) -0.0150(12) 0.1969(8) 0.053(4) Uani 1.0 8 d .
C18 C 0.9195(6) 0.0309(11) 0.3161(7) 0.049(4) Uani 1.0 8 d .
C19 C 1.0348(5) 0.4774(12) 0.1514(6) 0.042(3) Uani 1.0 8 d .
C20 C 0.9393(6) 0.5879(12) 0.2226(7) 0.045(3) Uani 1.0 8 d .
C23 C 0.5387(9) 0.762(4) -0.0358(14) 0.066(18) Uani 0.2500 8 d .
H2 H 0.9297 0.4483 0.0672 0.0524 Uiso 1.0 8 calc R
H3 H 0.8501 0.5162 -0.0132 0.0539 Uiso 1.0 8 calc R
H7 H 0.6386 0.2193 0.1483 0.0460 Uiso 1.0 8 calc R
H8 H 0.7119 0.1586 0.2332 0.0423 Uiso 1.0 8 calc R
H11A H 0.7252 0.4089 -0.0603 0.0448 Uiso 1.0 8 calc R
H11B H 0.7097 0.5285 -0.0161 0.0448 Uiso 1.0 8 calc R
H12A H 0.6339 0.4288 0.0397 0.0506 Uiso 1.0 8 calc R
H12B H 0.6499 0.3085 -0.0040 0.0506 Uiso 1.0 8 calc R
H13 H 0.8708 0.2836 0.3670 0.0515 Uiso 1.0 8 calc R
H14A H 0.7433 0.2045 0.3518 0.0732 Uiso 1.0 8 calc R
H14B H 0.7760 0.2453 0.4239 0.0732 Uiso 1.0 8 calc R
H14C H 0.7988 0.1250 0.3855 0.0732 Uiso 1.0 8 calc R
H15A H 0.8042 0.4495 0.3707 0.0536 Uiso 1.0 8 calc R
H15B H 0.7718 0.4108 0.2982 0.0536 Uiso 1.0 8 calc R
H15C H 0.8438 0.4531 0.3002 0.0536 Uiso 1.0 8 calc R
H16 H 0.8271 0.0151 0.2900 0.0466 Uiso 1.0 8 calc R
H17A H 0.8765 -0.1021 0.2045 0.0635 Uiso 1.0 8 calc R
H17B H 0.9092 0.0159 0.1731 0.0635 Uiso 1.0 8 calc R
H17C H 0.8345 0.0003 0.1679 0.0635 Uiso 1.0 8 calc R
H18A H 0.9578 0.0629 0.2950 0.0586 Uiso 1.0 8 calc R
H18B H 0.9249 -0.0554 0.3257 0.0586 Uiso 1.0 8 calc R
H18C H 0.9115 0.0737 0.3599 0.0586 Uiso 1.0 8 calc R
H23 H 0.5363 0.8519 -0.0334 0.0798 Uiso 0.2500 8 calc R

loop_
_atom_site_aniso_label
_atom_site_aniso_U_11
_atom_site_aniso_U_22
_atom_site_aniso_U_33
_atom_site_aniso_U_12
_atom_site_aniso_U_13
_atom_site_aniso_U_23
Mo1 0.0318(8) 0.0328(8) 0.0291(8) 0.0000 0.0063(6) 0.0000
Cl1 0.050(8) 0.054(8) 0.057(8) -0.003(5) -0.001(5) -0.001(5)
Cl2 0.024(6) 0.037(6) 0.035(6) 0.005(5) 0.002(5) -0.005(5)
Cl3 0.056(4) 0.065(4) 0.075(4) 0.005(3) -0.015(3) 0.004(3)
P1 0.0290(15) 0.0383(17) 0.0288(14) -0.0011(12) 0.0052(12) 0.0016(12)
P9 0.0325(15) 0.0329(16) 0.0275(14) -0.0025(12) 0.0043(12) 0.0029(11)
O19 0.043(6) 0.130(10) 0.039(5) -0.001(6) 0.017(5) 0.029(6)
O20 0.074(7) 0.050(6) 0.073(7) 0.031(5) 0.020(6) 0.028(5)
C1 0.039(6) 0.038(7) 0.029(6) -0.007(5) -0.001(5) 0.000(5)
C2 0.050(7) 0.053(8) 0.028(6) -0.003(6) 0.004(6) 0.017(6)
C3 0.049(7) 0.062(9) 0.024(6) -0.013(6) 0.005(5) 0.006(6)
C4 0.043(7) 0.040(7) 0.023(5) 0.003(5) -0.002(5) -0.000(5)
C5 0.033(6) 0.040(7) 0.027(6) -0.001(5) 0.003(5) -0.010(5)
C6 0.033(6) 0.041(7) 0.033(6) 0.004(5) -0.001(5) -0.007(5)
C7 0.024(6) 0.047(7) 0.044(7) -0.004(5) 0.004(5) 0.001(6)
C8 0.043(7) 0.027(6) 0.036(6) -0.004(5) 0.013(5) -0.000(5)
C9 0.035(6) 0.031(6) 0.033(6) -0.007(5) 0.012(5) -0.001(5)
C10 0.031(6) 0.040(6) 0.027(6) -0.005(5) 0.003(5) -0.001(5)
C11 0.043(7) 0.041(7) 0.029(6) 0.006(5) -0.001(5) -0.002(5)
C12 0.044(7) 0.052(8) 0.031(6) 0.007(6) -0.006(5) -0.013(6)
C13 0.041(7) 0.068(9) 0.020(5) 0.004(6) -0.000(5) 0.002(6)
C14 0.056(9) 0.091(12) 0.037(7) 0.003(8) 0.021(7) 0.015(7)
C15 0.040(7) 0.054(8) 0.040(7) 0.009(6) 0.010(6) -0.014(6)
C16 0.042(7) 0.032(6) 0.042(7) -0.010(5) 0.008(6) 0.009(5)
C17 0.041(7) 0.043(8) 0.075(10) 0.002(6) 0.010(7) -0.001(7)
C18 0.049(8) 0.039(7) 0.059(8) 0.011(6) 0.007(7) 0.019(6)
C19 0.023(6) 0.068(9) 0.035(7) -0.002(6) -0.010(5) 0.007(6)
C20 0.041(7) 0.039(7) 0.054(8) 0.006(6) 0.006(6) -0.010(6)
C23 0.03(3) 0.10(5) 0.07(4) 0.04(3) 0.01(3) 0.05(4)

loop_
_atom_type_symbol
_atom_type_description
_atom_type_scat_dispersion_real
_atom_type_scat_dispersion_imag
_atom_type_scat_source
Mo Mo -1.6832 0.6857
;
International Tables for Crystallography
(1992, Vol. C, Tables 4.2.6.8 and 6.1.1.4)
;
P P 0.1023 0.0942
;
International Tables for Crystallography
(1992, Vol. C, Tables 4.2.6.8 and 6.1.1.4)
;
C C 0.0033 0.0016
;
International Tables for Crystallography
(1992, Vol. C, Tables 4.2.6.8 and 6.1.1.4)
;
O O 0.0106 0.0060
;
International Tables for Crystallography
(1992, Vol. C, Tables 4.2.6.8 and 6.1.1.4)
;
H H 0.0000 0.0000
;
International Tables for Crystallography
(1992, Vol. C, Table 6.1.1.4)
;
Cl Cl 0.1484 0.1585
;
International Tables for Crystallography
(1992, Vol. C, Tables 4.2.6.8 and 6.1.1.4)
;

loop_
_geom_angle_atom_site_label_1
_geom_angle_atom_site_label_2
_geom_angle_atom_site_label_3
_geom_angle
_geom_angle_publ_flag
_geom_angle_site_symmetry_1
_geom_angle_site_symmetry_3
P1 Mo1 P1 87.46(11) yes . 2_755
P1 Mo1 C19 84.5(4) yes . .
P1 Mo1 C19 102.2(4) yes . 2_755
P1 Mo1 C20 92.0(4) yes . .
P1 Mo1 C20 171.0(4) yes . 2_755
P1 Mo1 C19 102.2(4) yes 2_755 .
P1 Mo1 C19 84.5(4) yes 2_755 2_755
P1 Mo1 C20 171.0(4) yes 2_755 .
P1 Mo1 C20 92.0(4) yes 2_755 2_755
C19 Mo1 C19 170.8(6) yes . 2_755
C19 Mo1 C20 86.6(5) yes . .
C19 Mo1 C20 86.9(5) yes . 2_755
C19 Mo1 C20 86.9(5) yes 2_755 .
C19 Mo1 C20 86.6(5) yes 2_755 2_755
C20 Mo1 C20 90.0(6) yes . 2_755
Mo1 P1 P9 121.27(14) yes . .
Mo1 P1 C1 111.4(4) yes . .
P9 P1 C1 89.7(4) yes . .
P1 P9 C9 100.2(4) yes . .
P1 P9 C13 118.1(5) yes . .
P1 P9 C16 110.3(4) yes . .
C9 P9 C13 107.8(6) yes . .
C9 P9 C16 111.7(5) yes . .
C13 P9 C16 108.5(6) yes . .
P1 C1 C2 125.8(9) yes . .
P1 C1 C10 116.3(8) yes . .
C2 C1 C10 117.7(10) yes . .
C1 C2 C3 121.6(11) yes . .
C2 C3 C4 119.9(11) yes . .
C3 C4 C5 119.2(10) yes . .
C3 C4 C11 134.0(11) yes . .
C5 C4 C11 106.7(10) yes . .
C4 C5 C6 115.0(10) yes . .
C4 C5 C10 122.5(10) yes . .
C6 C5 C10 122.4(10) yes . .
C5 C6 C7 118.8(10) yes . .
C5 C6 C12 107.4(10) yes . .
C7 C6 C12 133.8(10) yes . .
C6 C7 C8 118.8(10) yes . .
C7 C8 C9 122.2(10) yes . .
P9 C9 C8 130.4(9) yes . .
P9 C9 C10 108.5(8) yes . .
C8 C9 C10 120.9(10) yes . .
C1 C10 C5 118.8(10) yes . .
C1 C10 C9 124.3(10) yes . .
C5 C10 C9 116.8(10) yes . .
C4 C11 C12 106.6(9) yes . .
C6 C12 C11 104.4(9) yes . .
P9 C13 C14 113.2(9) yes . .
P9 C13 C15 108.9(8) yes . .
C14 C13 C15 112.8(11) yes . .
P9 C16 C17 110.1(8) yes . .
P9 C16 C18 109.4(8) yes . .
C17 C16 C18 114.4(10) yes . .
Mo1 C19 O19 174.8(12) yes . .
Mo1 C20 O20 179.0(11) yes . .
Cl1 C23 Cl2 99.7(17) yes . .
Cl1 C23 Cl3 116.9(19) yes . .
Cl2 C23 Cl3 106.2(17) yes . .

loop_
_geom_bond_atom_site_label_1
_geom_bond_atom_site_label_2
_geom_bond_distance
_geom_bond_publ_flag
_geom_bond_site_symmetry_2
Mo1 P1 2.626(4) yes .
Mo1 P1 2.626(4) yes 2_755
Mo1 C19 2.044(12) yes .
Mo1 C19 2.044(12) yes 2_755
Mo1 C20 1.962(13) yes .
Mo1 C20 1.962(13) yes 2_755
Cl1 C23 1.72(4) yes .
Cl2 C23 1.75(4) yes .
Cl3 C23 1.72(3) yes .
P1 P9 2.179(4) yes .
P1 C1 1.846(11) yes .
P9 C9 1.820(11) yes .
P9 C13 1.840(12) yes .
P9 C16 1.856(12) yes .
O19 C19 1.140(15) yes .
O20 C20 1.170(16) yes .
C1 C2 1.393(16) yes .
C1 C10 1.421(16) yes .
C2 C3 1.452(17) yes .
C3 C4 1.343(17) yes .
C4 C5 1.397(15) yes .
C4 C11 1.514(16) yes .
C5 C6 1.395(15) yes .
C5 C10 1.415(15) yes .
C6 C7 1.413(16) yes .
C6 C12 1.529(16) yes .
C7 C8 1.392(16) yes .
C8 C9 1.367(16) yes .
C9 C10 1.414(15) yes .
C11 C12 1.541(17) yes .
C13 C14 1.534(19) yes .
C13 C15 1.509(18) yes .
C16 C17 1.527(18) yes .
C16 C18 1.489(17) yes .
